data_7058537
loop_
_publ_author_name
'Shieh, Minghuey'
'Liu, Yu-Hsin'
'Wang, Chih-Chin'
'Jian, Si-Huan'
'Lin, Chien-Nan'
'Chen, Yen-Ming'
'Huang, Chung-Yi'

_publ_section_title
;
 A comparative study on NHC-functionalized ternary Se/Te--Fe--Cu
 compounds: synthesis, catalysis, and the effect of chalcogens
;
_journal_issue 30
_journal_name_full 'New Journal of Chemistry'
_journal_page_first 11832
_journal_paper_doi 10.1039/C9NJ02051A
_journal_volume 43
_journal_year 2019
_chemical_formula_moiety 'C27 H20 Cu2 Fe3 N4 O9 Se'
_chemical_formula_sum 'C27 H20 Cu2 Fe3 N4 O9 Se'
_chemical_formula_weight 918.06
_space_group_crystal_system monoclinic
_space_group_IT_number 14
_space_group_name_Hall '-P 2yn'
_space_group_name_H-M_alt 'P 1 21/n 1'
_symmetry_space_group_name_Hall '-P 2yn'
_symmetry_space_group_name_H-M 'P 1 21/n 1'
_atom_sites_solution_hydrogens geom
_atom_sites_solution_primary direct
_atom_sites_solution_secondary difmap
_audit_creation_method SHELXL-2014/7
_audit_update_record
;
2019-04-12 deposited with the CCDC.    2019-06-26 downloaded from the CCDC.
;
_cell_angle_alpha 90
_cell_angle_beta 105.308(6)
_cell_angle_gamma 90
_cell_formula_units_Z 4
_cell_length_a 10.211(2)
_cell_length_b 18.962(4)
_cell_length_c 16.852(3)
_cell_measurement_reflns_used 1598
_cell_measurement_temperature 200(2)
_cell_measurement_theta_max 21.56
_cell_measurement_theta_min 2.30
_cell_volume 3147.1(11)
_computing_cell_refinement 'Bruker APEX2'
_computing_data_collection 'Bruker APEX2'
_computing_data_reduction 'Bruker SAINT'
_computing_molecular_graphics 'Ortep-3 for Windows (Farrugia, 1997)'
_computing_publication_material 'WinGX publication routines (Farrugia, 1999)'
_computing_structure_refinement 'SHELXL-2014/7 (Sheldrick, 2014)'
_computing_structure_solution 'SHELXL-2014/7 (Sheldrick, 2014)'
_diffrn_ambient_temperature 200(2)
_diffrn_measured_fraction_theta_full 0.997
_diffrn_measured_fraction_theta_max 0.997
_diffrn_measurement_device_type 'Bruker APEX2'
_diffrn_measurement_method 'phi and omega scan'
_diffrn_radiation_type MoK\a
_diffrn_radiation_wavelength 0.71073
_diffrn_reflns_av_R_equivalents 0.0833
_diffrn_reflns_av_unetI/netI 0.0980
_diffrn_reflns_Laue_measured_fraction_full 0.997
_diffrn_reflns_Laue_measured_fraction_max 0.997
_diffrn_reflns_limit_h_max 12
_diffrn_reflns_limit_h_min -9
_diffrn_reflns_limit_k_max 22
_diffrn_reflns_limit_k_min -20
_diffrn_reflns_limit_l_max 20
_diffrn_reflns_limit_l_min -18
_diffrn_reflns_number 16893
_diffrn_reflns_point_group_measured_fraction_full 0.997
_diffrn_reflns_point_group_measured_fraction_max 0.997
_diffrn_reflns_theta_full 25.013
_diffrn_reflns_theta_max 25.013
_diffrn_reflns_theta_min 2.116
_diffrn_source 'fine-focus sealed tube'
_exptl_absorpt_coefficient_mu 3.893
_exptl_absorpt_correction_T_max 0.6968
_exptl_absorpt_correction_T_min 0.5747
_exptl_absorpt_correction_type multi-scan
_exptl_crystal_colour black
_exptl_crystal_density_diffrn 1.938
_exptl_crystal_description prism
_exptl_crystal_F_000 1808
_exptl_crystal_size_max 0.160
_exptl_crystal_size_mid 0.120
_exptl_crystal_size_min 0.100
_refine_diff_density_max 0.585
_refine_diff_density_min -0.859
_refine_diff_density_rms 0.098
_refine_ls_extinction_method none
_refine_ls_goodness_of_fit_ref 0.907
_refine_ls_hydrogen_treatment constr
_refine_ls_matrix_type full
_refine_ls_number_parameters 415
_refine_ls_number_reflns 5535
_refine_ls_number_restraints 0
_refine_ls_restrained_S_all 0.907
_refine_ls_R_factor_all 0.0857
_refine_ls_R_factor_gt 0.0409
_refine_ls_shift/su_max 0.000
_refine_ls_shift/su_mean 0.000
_refine_ls_structure_factor_coef Fsqd
_refine_ls_weighting_details 'w=1/[\s^2^(Fo^2^)+(0.0396P)^2^] where P=(Fo^2^+2Fc^2^)/3'
_refine_ls_weighting_scheme calc
_refine_ls_wR_factor_gt 0.0880
_refine_ls_wR_factor_ref 0.0989
_reflns_Friedel_coverage 0.000
_reflns_number_gt 3334
_reflns_number_total 5535
_reflns_threshold_expression 'I > 2\s(I)'
_cod_data_source_file c9nj02051a2.cif
_cod_data_source_block 3
_cod_depositor_comments 'Adding full bibliography for 7058535--7058539.cif.'
_cod_original_cell_volume 3147.3(11)
_cod_database_code 7058537
_shelx_shelxl_version_number 2014/7
_shelx_space_group_comment
;
The symmetry employed for this shelxl refinement is uniquely defined
by the following loop, which should always be used as a source of
symmetry information in preference to the above space-group names.
They are only intended as comments.
;
_shelx_estimated_absorpt_t_min 0.575
_shelx_estimated_absorpt_t_max 0.697

loop_
_space_group_symop_operation_xyz
'x, y, z'
'-x+1/2, y+1/2, -z+1/2'
'-x, -y, -z'
'x-1/2, -y-1/2, z-1/2'

loop_
_atom_site_label
_atom_site_type_symbol
_atom_site_fract_x
_atom_site_fract_y
_atom_site_fract_z
_atom_site_U_iso_or_equiv
_atom_site_adp_type
_atom_site_occupancy
_atom_site_site_symmetry_order
_atom_site_calc_flag
_atom_site_refinement_flags_posn
_atom_site_refinement_flags_adp
C1 C 0.5292(7) 0.2104(3) 0.0551(4) 0.0448(17) Uani 1 1 d . .
C2 C 0.6555(6) 0.3257(4) 0.1206(4) 0.0379(16) Uani 1 1 d . .
C3 C 0.7680(7) 0.2374(3) 0.0332(4) 0.0449(17) Uani 1 1 d . .
C4 C 0.8331(6) 0.3092(4) 0.3032(4) 0.0403(17) Uani 1 1 d . .
C5 C 1.0342(7) 0.2246(3) 0.2676(4) 0.0449(17) Uani 1 1 d . .
C6 C 0.9066(6) 0.1806(3) 0.3662(4) 0.0416(17) Uani 1 1 d . .
C7 C 0.6148(6) 0.1898(3) 0.3502(4) 0.0400(16) Uani 1 1 d . .
C8 C 0.4377(7) 0.1702(3) 0.2055(4) 0.0418(17) Uani 1 1 d . .
C9 C 0.5341(6) 0.2994(4) 0.2527(4) 0.0423(17) Uani 1 1 d . .
C10 C 1.0212(6) 0.3802(3) 0.1393(3) 0.0299(14) Uani 1 1 d . .
C11 C 0.9038(6) 0.4899(3) 0.1679(4) 0.0530(19) Uani 1 1 d . .
H11A H 0.9147 0.5407 0.1614 0.080 Uiso 1 1 calc R U
H11B H 0.8133 0.4753 0.1356 0.080 Uiso 1 1 calc R U
H11C H 0.9141 0.4791 0.2261 0.080 Uiso 1 1 calc R U
C12 C 1.1082(6) 0.4834(3) 0.1085(4) 0.0348(15) Uani 1 1 d . .
C13 C 1.1325(7) 0.5550(3) 0.0947(4) 0.0503(19) Uani 1 1 d . .
H13 H 1.0774 0.5919 0.1062 0.060 Uiso 1 1 calc R U
C14 C 1.2407(7) 0.5675(4) 0.0636(4) 0.0533(19) Uani 1 1 d . .
H14 H 1.2604 0.6147 0.0520 0.064 Uiso 1 1 calc R U
C15 C 1.3241(7) 0.5133(4) 0.0482(4) 0.0521(19) Uani 1 1 d . .
H15 H 1.4000 0.5249 0.0281 0.062 Uiso 1 1 calc R U
C16 C 1.2984(6) 0.4442(3) 0.0615(3) 0.0424(17) Uani 1 1 d . .
H16 H 1.3538 0.4073 0.0502 0.051 Uiso 1 1 calc R U
C17 C 1.1876(6) 0.4305(3) 0.0922(3) 0.0308(15) Uani 1 1 d . .
C18 C 1.1902(6) 0.2981(3) 0.1075(4) 0.0468(17) Uani 1 1 d . .
H18A H 1.2694 0.3023 0.0853 0.070 Uiso 1 1 calc R U
H18B H 1.2181 0.2777 0.1629 0.070 Uiso 1 1 calc R U
H18C H 1.1223 0.2675 0.0717 0.070 Uiso 1 1 calc R U
C19 C 1.0333(6) 0.0986(3) 0.1021(4) 0.0351(15) Uani 1 1 d . .
C20 C 1.0654(7) 0.1433(3) -0.0299(4) 0.055(2) Uani 1 1 d . .
H20A H 1.1181 0.1282 -0.0679 0.083 Uiso 1 1 calc R U
H20B H 0.9686 0.1438 -0.0589 0.083 Uiso 1 1 calc R U
H20C H 1.0939 0.1907 -0.0095 0.083 Uiso 1 1 calc R U
C21 C 1.1786(6) 0.0378(3) 0.0471(4) 0.0422(17) Uani 1 1 d . .
C22 C 1.2615(7) 0.0143(4) -0.0004(4) 0.059(2) Uani 1 1 d . .
H22 H 1.2633 0.0371 -0.0503 0.070 Uiso 1 1 calc R U
C23 C 1.3419(8) -0.0441(4) 0.0283(5) 0.073(3) Uani 1 1 d . .
H23 H 1.4028 -0.0610 -0.0013 0.088 Uiso 1 1 calc R U
C24 C 1.3341(7) -0.0780(4) 0.1000(6) 0.073(2) Uani 1 1 d . .
H24 H 1.3882 -0.1188 0.1170 0.087 Uiso 1 1 calc R U
C25 C 1.2512(7) -0.0553(4) 0.1476(5) 0.0543(19) Uani 1 1 d . .
H25 H 1.2469 -0.0786 0.1968 0.065 Uiso 1 1 calc R U
C26 C 1.1750(6) 0.0039(3) 0.1185(4) 0.0387(16) Uani 1 1 d . .
C27 C 1.0547(7) 0.0259(3) 0.2293(4) 0.0534(19) Uani 1 1 d . .
H27A H 1.1027 -0.0173 0.2520 0.080 Uiso 1 1 calc R U
H27B H 1.0857 0.0650 0.2678 0.080 Uiso 1 1 calc R U
H27C H 0.9568 0.0192 0.2208 0.080 Uiso 1 1 calc R U
Cu1 Cu 0.90685(7) 0.30884(4) 0.16784(5) 0.0396(2) Uani 1 1 d . .
Cu2 Cu 0.90290(8) 0.16367(4) 0.12779(5) 0.0473(2) Uani 1 1 d . .
Fe1 Fe 0.69021(8) 0.23547(4) 0.11779(5) 0.0326(2) Uani 1 1 d . .
Fe2 Fe 0.86039(8) 0.22333(5) 0.26959(5) 0.0335(2) Uani 1 1 d . .
Fe3 Fe 0.59705(8) 0.21271(4) 0.24592(5) 0.0334(2) Uani 1 1 d . .
N1 N 1.0079(5) 0.4516(3) 0.1388(3) 0.0374(13) Uani 1 1 d . .
N2 N 1.1313(5) 0.3682(2) 0.1115(3) 0.0297(12) Uani 1 1 d . .
N3 N 1.0884(5) 0.0948(3) 0.0384(3) 0.0361(13) Uani 1 1 d . .
N4 N 1.0828(5) 0.0422(3) 0.1513(3) 0.0378(13) Uani 1 1 d . .
O1 O 0.4240(5) 0.1956(3) 0.0132(3) 0.0659(15) Uani 1 1 d . .
O2 O 0.6240(4) 0.3855(2) 0.1180(3) 0.0509(12) Uani 1 1 d . .
O3 O 0.7954(5) 0.2465(2) -0.0285(3) 0.0669(15) Uani 1 1 d . .
O4 O 0.8192(5) 0.3651(3) 0.3285(3) 0.0546(13) Uani 1 1 d . .
O5 O 1.1524(5) 0.2242(3) 0.2792(3) 0.0585(14) Uani 1 1 d . .
O6 O 0.9416(5) 0.1546(2) 0.4296(3) 0.0585(14) Uani 1 1 d . .
O7 O 0.6228(5) 0.1764(3) 0.4183(3) 0.0610(14) Uani 1 1 d . .
O8 O 0.3370(5) 0.1412(3) 0.1818(3) 0.0662(15) Uani 1 1 d . .
O9 O 0.4859(5) 0.3536(3) 0.2584(3) 0.0637(15) Uani 1 1 d . .
Se1 Se 0.72695(6) 0.13164(3) 0.19759(4) 0.03446(18) Uani 1 1 d . .

loop_
_atom_site_aniso_label
_atom_site_aniso_U_11
_atom_site_aniso_U_22
_atom_site_aniso_U_33
_atom_site_aniso_U_23
_atom_site_aniso_U_13
_atom_site_aniso_U_12
C1 0.052(5) 0.044(4) 0.035(4) 0.002(3) 0.005(4) 0.000(4)
C2 0.032(4) 0.048(5) 0.032(4) 0.001(3) 0.004(3) 0.001(3)
C3 0.057(5) 0.030(4) 0.046(5) 0.010(3) 0.011(4) 0.011(3)
C4 0.043(4) 0.052(5) 0.024(4) 0.002(3) 0.005(3) -0.012(4)
C5 0.054(5) 0.050(5) 0.026(4) 0.004(3) 0.003(3) -0.004(4)
C6 0.040(4) 0.048(5) 0.037(4) 0.006(3) 0.011(3) -0.005(3)
C7 0.036(4) 0.029(4) 0.054(5) -0.002(3) 0.011(4) -0.002(3)
C8 0.042(4) 0.040(4) 0.046(4) -0.005(3) 0.017(4) 0.011(4)
C9 0.042(4) 0.049(5) 0.038(4) -0.006(3) 0.014(3) -0.005(4)
C10 0.029(4) 0.025(4) 0.031(4) 0.004(3) 0.000(3) 0.002(3)
C11 0.047(4) 0.031(4) 0.092(6) -0.001(4) 0.035(4) 0.000(3)
C12 0.034(4) 0.033(4) 0.038(4) 0.000(3) 0.010(3) -0.004(3)
C13 0.055(5) 0.032(4) 0.069(5) 0.006(4) 0.026(4) 0.006(4)
C14 0.063(5) 0.035(4) 0.067(5) 0.008(4) 0.028(4) -0.011(4)
C15 0.059(5) 0.051(5) 0.055(5) 0.001(4) 0.031(4) -0.009(4)
C16 0.055(4) 0.040(4) 0.036(4) -0.008(3) 0.019(4) -0.001(3)
C17 0.028(3) 0.034(4) 0.032(4) 0.000(3) 0.011(3) 0.003(3)
C18 0.049(4) 0.035(4) 0.057(5) -0.002(3) 0.015(4) 0.009(3)
C19 0.033(4) 0.036(4) 0.037(4) -0.001(3) 0.010(3) 0.001(3)
C20 0.067(5) 0.055(5) 0.046(5) 0.003(4) 0.018(4) -0.003(4)
C21 0.038(4) 0.048(5) 0.044(4) -0.018(4) 0.016(4) -0.005(3)
C22 0.058(5) 0.063(6) 0.058(5) -0.025(4) 0.020(4) -0.007(4)
C23 0.065(6) 0.069(6) 0.097(7) -0.030(5) 0.040(5) 0.003(5)
C24 0.054(5) 0.051(6) 0.111(8) -0.014(5) 0.019(5) 0.014(4)
C25 0.049(4) 0.044(5) 0.072(5) -0.001(4) 0.020(4) 0.005(4)
C26 0.032(4) 0.032(4) 0.052(5) -0.006(3) 0.013(3) -0.001(3)
C27 0.068(5) 0.040(4) 0.059(5) 0.012(4) 0.030(4) 0.009(4)
Cu1 0.0408(5) 0.0317(5) 0.0484(5) 0.0037(4) 0.0153(4) -0.0026(4)
Cu2 0.0521(5) 0.0413(5) 0.0533(6) 0.0058(4) 0.0222(5) 0.0068(4)
Fe1 0.0350(5) 0.0311(5) 0.0301(5) 0.0021(4) 0.0061(4) 0.0004(4)
Fe2 0.0362(5) 0.0344(6) 0.0294(5) 0.0033(4) 0.0075(4) -0.0020(4)
Fe3 0.0360(5) 0.0297(5) 0.0358(5) -0.0016(4) 0.0118(4) 0.0002(4)
N1 0.036(3) 0.026(3) 0.052(4) -0.003(3) 0.016(3) 0.000(3)
N2 0.037(3) 0.026(3) 0.028(3) 0.003(2) 0.012(2) 0.005(2)
N3 0.037(3) 0.043(3) 0.030(3) 0.004(3) 0.012(3) 0.003(3)
N4 0.046(3) 0.030(3) 0.038(3) 0.003(3) 0.013(3) 0.004(3)
O1 0.059(3) 0.070(4) 0.054(3) 0.001(3) -0.010(3) -0.015(3)
O2 0.049(3) 0.038(3) 0.064(3) 0.008(2) 0.011(2) 0.007(2)
O3 0.096(4) 0.065(4) 0.049(3) 0.015(3) 0.035(3) 0.018(3)
O4 0.072(3) 0.041(3) 0.050(3) -0.015(2) 0.015(3) -0.009(3)
O5 0.037(3) 0.089(4) 0.047(3) 0.007(3) 0.007(2) 0.002(3)
O6 0.062(3) 0.070(4) 0.043(3) 0.023(3) 0.014(3) 0.007(3)
O7 0.072(4) 0.069(4) 0.044(3) 0.010(3) 0.019(3) -0.007(3)
O8 0.041(3) 0.064(4) 0.088(4) -0.016(3) 0.008(3) -0.014(3)
O9 0.085(4) 0.042(3) 0.070(4) -0.008(3) 0.031(3) 0.019(3)
Se1 0.0423(4) 0.0262(4) 0.0370(4) 0.0006(3) 0.0141(3) 0.0027(3)

loop_
_atom_type_symbol
_atom_type_description
_atom_type_scat_dispersion_real
_atom_type_scat_dispersion_imag
_atom_type_scat_source
C C 0.0033 0.0016 'International Tables Vol C Tables 4.2.6.8 and 6.1.1.4'
H H 0.0000 0.0000 'International Tables Vol C Tables 4.2.6.8 and 6.1.1.4'
N N 0.0061 0.0033 'International Tables Vol C Tables 4.2.6.8 and 6.1.1.4'
O O 0.0106 0.0060 'International Tables Vol C Tables 4.2.6.8 and 6.1.1.4'
Fe Fe 0.3463 0.8444 'International Tables Vol C Tables 4.2.6.8 and 6.1.1.4'
Cu Cu 0.3201 1.2651 'International Tables Vol C Tables 4.2.6.8 and 6.1.1.4'
Se Se -0.0929 2.2259 'International Tables Vol C Tables 4.2.6.8 and 6.1.1.4'

loop_
_geom_angle_atom_site_label_1
_geom_angle_atom_site_label_2
_geom_angle_atom_site_label_3
_geom_angle
O1 C1 Fe1 178.4(6)
O2 C2 Fe1 175.2(6)
O2 C2 Cu1 112.5(4)
Fe1 C2 Cu1 71.7(2)
O3 C3 Fe1 166.4(6)
O3 C3 Cu2 118.2(5)
Fe1 C3 Cu2 75.4(2)
O4 C4 Fe2 177.0(6)
O5 C5 Fe2 169.6(5)
O5 C5 Cu1 117.4(5)
Fe2 C5 Cu1 70.7(2)
O6 C6 Fe2 177.0(6)
O7 C7 Fe3 177.7(6)
O8 C8 Fe3 177.5(6)
O9 C9 Fe3 175.4(6)
N2 C10 N1 104.9(5)
N2 C10 Cu1 125.8(4)
N1 C10 Cu1 129.3(4)
N1 C11 H11A 109.5
N1 C11 H11B 109.5
H11A C11 H11B 109.5
N1 C11 H11C 109.5
H11A C11 H11C 109.5
H11B C11 H11C 109.5
C17 C12 N1 106.8(5)
C17 C12 C13 122.4(6)
N1 C12 C13 130.8(6)
C14 C13 C12 115.2(6)
C14 C13 H13 122.4
C12 C13 H13 122.4
C13 C14 C15 122.6(6)
C13 C14 H14 118.7
C15 C14 H14 118.7
C16 C15 C14 121.3(6)
C16 C15 H15 119.3
C14 C15 H15 119.3
C15 C16 C17 116.9(6)
C15 C16 H16 121.6
C17 C16 H16 121.6
C12 C17 C16 121.6(6)
C12 C17 N2 105.9(5)
C16 C17 N2 132.5(5)
N2 C18 H18A 109.5
N2 C18 H18B 109.5
H18A C18 H18B 109.5
N2 C18 H18C 109.5
H18A C18 H18C 109.5
H18B C18 H18C 109.5
N3 C19 N4 106.1(5)
N3 C19 Cu2 132.0(5)
N4 C19 Cu2 121.8(4)
N3 C20 H20A 109.5
N3 C20 H20B 109.5
H20A C20 H20B 109.5
N3 C20 H20C 109.5
H20A C20 H20C 109.5
H20B C20 H20C 109.5
C26 C21 C22 121.2(7)
C26 C21 N3 106.5(5)
C22 C21 N3 132.2(7)
C21 C22 C23 116.8(7)
C21 C22 H22 121.6
C23 C22 H22 121.6
C22 C23 C24 120.6(7)
C22 C23 H23 119.7
C24 C23 H23 119.7
C25 C24 C23 123.0(7)
C25 C24 H24 118.5
C23 C24 H24 118.5
C26 C25 C24 115.0(7)
C26 C25 H25 122.5
C24 C25 H25 122.5
C21 C26 C25 123.3(6)
C21 C26 N4 106.0(5)
C25 C26 N4 130.6(6)
N4 C27 H27A 109.5
N4 C27 H27B 109.5
H27A C27 H27B 109.5
N4 C27 H27C 109.5
H27A C27 H27C 109.5
H27B C27 H27C 109.5
C10 Cu1 C5 112.6(2)
C10 Cu1 Fe2 149.84(17)
C5 Cu1 Fe2 42.43(16)
C10 Cu1 C2 118.0(2)
C5 Cu1 C2 128.4(2)
Fe2 Cu1 C2 86.35(15)
C10 Cu1 Fe1 145.70(17)
C5 Cu1 Fe1 97.40(16)
Fe2 Cu1 Fe1 64.45(3)
C2 Cu1 Fe1 40.45(16)
C10 Cu1 Cu2 126.42(17)
C5 Cu1 Cu2 59.86(15)
Fe2 Cu1 Cu2 62.53(3)
C2 Cu1 Cu2 95.71(16)
Fe1 Cu1 Cu2 55.71(3)
C19 Cu2 C3 123.6(2)
C19 Cu2 Se1 125.21(18)
C3 Cu2 Se1 95.87(18)
C19 Cu2 Fe1 162.14(18)
C3 Cu2 Fe1 43.67(18)
Se1 Cu2 Fe1 56.26(3)
C19 Cu2 Fe2 136.09(18)
C3 Cu2 Fe2 98.55(17)
Se1 Cu2 Fe2 52.56(3)
Fe1 Cu2 Fe2 60.81(3)
C19 Cu2 Cu1 134.57(18)
C3 Cu2 Cu1 62.65(17)
Se1 Cu2 Cu1 95.27(3)
Fe1 Cu2 Cu1 56.70(3)
Fe2 Cu2 Cu1 52.78(3)
C2 Fe1 C1 96.6(3)
C2 Fe1 C3 97.8(3)
C1 Fe1 C3 93.8(3)
C2 Fe1 Se1 143.48(19)
C1 Fe1 Se1 95.7(2)
C3 Fe1 Se1 115.45(19)
C2 Fe1 Cu2 134.46(19)
C1 Fe1 Cu2 122.8(2)
C3 Fe1 Cu2 61.0(2)
Se1 Fe1 Cu2 60.55(3)
C2 Fe1 Cu1 67.89(19)
C1 Fe1 Cu1 158.2(2)
C3 Fe1 Cu1 74.2(2)
Se1 Fe1 Cu1 105.80(4)
Cu2 Fe1 Cu1 67.59(4)
C2 Fe1 Fe3 91.06(19)
C1 Fe1 Fe3 88.0(2)
C3 Fe1 Fe3 170.62(19)
Se1 Fe1 Fe3 55.18(3)
Cu2 Fe1 Fe3 110.43(4)
Cu1 Fe1 Fe3 106.78(4)
C2 Fe1 Fe2 98.18(19)
C1 Fe1 Fe2 144.0(2)
C3 Fe1 Fe2 116.3(2)
Se1 Fe1 Fe2 54.68(3)
Cu2 Fe1 Fe2 64.16(3)
Cu1 Fe1 Fe2 56.59(3)
Fe3 Fe1 Fe2 59.09(3)
C6 Fe2 C4 98.8(3)
C6 Fe2 C5 89.9(3)
C4 Fe2 C5 103.6(3)
C6 Fe2 Se1 96.5(2)
C4 Fe2 Se1 136.9(2)
C5 Fe2 Se1 116.5(2)
C6 Fe2 Cu1 151.4(2)
C4 Fe2 Cu1 72.33(19)
C5 Fe2 Cu1 66.9(2)
Se1 Fe2 Cu1 108.47(4)
C6 Fe2 Fe3 96.8(2)
C4 Fe2 Fe3 83.0(2)
C5 Fe2 Fe3 169.9(2)
Se1 Fe2 Fe3 55.28(3)
Cu1 Fe2 Fe3 108.60(4)
C6 Fe2 Fe1 149.5(2)
C4 Fe2 Fe1 96.2(2)
C5 Fe2 Fe1 112.11(19)
Se1 Fe2 Fe1 55.28(3)
Cu1 Fe2 Fe1 58.95(3)
Fe3 Fe2 Fe1 58.91(3)
C6 Fe2 Cu2 122.7(2)
C4 Fe2 Cu2 136.29(19)
C5 Fe2 Cu2 66.9(2)
Se1 Fe2 Cu2 56.89(3)
Cu1 Fe2 Cu2 64.69(3)
Fe3 Fe2 Cu2 102.99(4)
Fe1 Fe2 Cu2 55.03(3)
C7 Fe3 C9 96.1(3)
C7 Fe3 C8 96.4(3)
C9 Fe3 C8 97.7(3)
C7 Fe3 Se1 105.6(2)
C9 Fe3 Se1 152.4(2)
C8 Fe3 Se1 96.63(19)
C7 Fe3 Fe1 153.5(2)
C9 Fe3 Fe1 96.73(19)
C8 Fe3 Fe1 104.7(2)
Se1 Fe3 Fe1 56.76(3)
C7 Fe3 Fe2 92.05(19)
C9 Fe3 Fe2 107.0(2)
C8 Fe3 Fe2 152.85(19)
Se1 Fe3 Fe2 56.22(3)
Fe1 Fe3 Fe2 62.00(3)
C10 N1 C12 110.5(5)
C10 N1 C11 124.6(5)
C12 N1 C11 124.9(5)
C10 N2 C17 111.9(5)
C10 N2 C18 123.9(5)
C17 N2 C18 124.0(5)
C19 N3 C21 111.2(5)
C19 N3 C20 126.2(5)
C21 N3 C20 122.6(5)
C19 N4 C26 110.2(5)
C19 N4 C27 125.8(5)
C26 N4 C27 123.8(5)
Fe3 Se1 Fe2 68.50(4)
Fe3 Se1 Fe1 68.06(3)
Fe2 Se1 Fe1 70.04(4)
Fe3 Se1 Cu2 124.12(4)
Fe2 Se1 Cu2 70.55(3)
Fe1 Se1 Cu2 63.20(3)

loop_
_geom_bond_atom_site_label_1
_geom_bond_atom_site_label_2
_geom_bond_distance
C1 O1 1.154(7)
C1 Fe1 1.769(7)
C2 O2 1.177(7)
C2 Fe1 1.750(7)
C2 Cu1 2.499(6)
C3 O3 1.159(7)
C3 Fe1 1.806(7)
C3 Cu2 2.287(6)
C4 O4 1.164(7)
C4 Fe2 1.770(7)
C5 O5 1.171(7)
C5 Fe2 1.784(7)
C5 Cu1 2.432(6)
C6 O6 1.145(6)
C6 Fe2 1.767(7)
C7 O7 1.157(7)
C7 Fe3 1.773(7)
C8 O8 1.141(7)
C8 Fe3 1.782(7)
C9 O9 1.155(7)
C9 Fe3 1.779(7)
C10 N2 1.347(7)
C10 N1 1.361(7)
C10 Cu1 1.929(6)
C11 N1 1.474(7)
C11 H11A 0.9800
C11 H11B 0.9800
C11 H11C 0.9800
C12 C17 1.363(7)
C12 N1 1.396(7)
C12 C13 1.411(8)
C13 C14 1.362(8)
C13 H13 0.9500
C14 C15 1.401(8)
C14 H14 0.9500
C15 C16 1.366(8)
C15 H15 0.9500
C16 C17 1.388(7)
C16 H16 0.9500
C17 N2 1.389(7)
C18 N2 1.468(7)
C18 H18A 0.9800
C18 H18B 0.9800
C18 H18C 0.9800
C19 N3 1.340(7)
C19 N4 1.366(7)
C19 Cu2 1.946(6)
C20 N3 1.444(7)
C20 H20A 0.9800
C20 H20B 0.9800
C20 H20C 0.9800
C21 C26 1.373(8)
C21 C22 1.384(8)
C21 N3 1.402(7)
C22 C23 1.387(10)
C22 H22 0.9500
C23 C24 1.390(10)
C23 H23 0.9500
C24 C25 1.381(9)
C24 H24 0.9500
C25 C26 1.378(8)
C25 H25 0.9500
C26 N4 1.412(7)
C27 N4 1.451(7)
C27 H27A 0.9800
C27 H27B 0.9800
C27 H27C 0.9800
Cu1 Fe2 2.4948(11)
Cu1 Fe1 2.5604(12)
Cu1 Cu2 2.8321(12)
Cu2 Se1 2.4691(10)
Cu2 Fe1 2.5309(12)
Cu2 Fe2 2.7796(12)
Fe1 Se1 2.3579(11)
Fe1 Fe3 2.6150(12)
Fe1 Fe2 2.6963(12)
Fe2 Se1 2.3407(11)
Fe2 Fe3 2.6200(13)
Fe3 Se1 2.3145(10)
